data_4100019
loop_
_publ_author_name
'Liao, Yi'
'Kaminsky, Werner'

_publ_section_title
;
Systematic study of the structure-property relationship of
a series of ferrocenyl nonlinear optical chromophores
;
_journal_name_full 'Journal of the American Chemical Society'
_journal_paper_doi 10.1021/ja0449123
_journal_year 2005
_chemical_formula_moiety 'C22 H17 Fe N3 O'
_chemical_formula_sum 'C22 H17 Fe N3 O'
_chemical_formula_weight 395.24
_space_group_IT_number 14
_symmetry_cell_setting monoclinic
_symmetry_space_group_name_Hall '-P 2ybc'
_symmetry_space_group_name_H-M 'P 1 21/c 1'
_cell_angle_alpha 90.00
_cell_angle_beta 121.391(3)
_cell_angle_gamma 90.00
_cell_formula_units_Z 4
_cell_length_a 10.4370(5)
_cell_length_b 18.3220(10)
_cell_length_c 11.6970(4)
_cell_measurement_temperature 130(2)
_cell_volume 1909.38(15)
_cod_original_sg_symbol_H-M 'P 21/c'
_cod_database_code 4100019

loop_
_symmetry_equiv_pos_as_xyz
'x, y, z'
'-x, y+1/2, -z+1/2'
'-x, -y, -z'
'x, -y-1/2, z-1/2'

loop_
_atom_site_label
_atom_site_type_symbol
_atom_site_fract_x
_atom_site_fract_y
_atom_site_fract_z
_atom_site_U_iso_or_equiv
_atom_site_adp_type
_atom_site_occupancy
_atom_site_symmetry_multiplicity
_atom_site_calc_flag
_atom_site_refinement_flags
_atom_site_disorder_assembly
_atom_site_disorder_group
Fe1 Fe 1.02189(7) -0.12788(4) 1.22782(5) 0.0531(3) Uani 1 1 d . . .
O1 O 0.3536(4) -0.00306(16) 0.6089(2) 0.0523(8) Uani 1 1 d . . .
N1 N 0.5926(5) 0.1807(2) 0.9425(4) 0.0778(14) Uani 1 1 d . . .
N2 N 0.3542(6) 0.2559(3) 0.6300(4) 0.0937(17) Uani 1 1 d . . .
N3 N 0.1001(6) 0.1013(2) 0.3178(4) 0.0899(16) Uani 1 1 d . . .
C13 C 0.5385(5) -0.0009(2) 0.8363(4) 0.0431(11) Uani 1 1 d . . .
C14 C 0.4927(5) 0.0677(2) 0.7922(3) 0.0436(11) Uani 1 1 d . . .
C3 C 0.9966(6) -0.0917(4) 1.3790(4) 0.0702(16) Uani 1 1 d . . .
H3 H 1.0726 -0.0718 1.4621 0.084 Uiso 1 1 calc R . .
C1 C 0.8044(5) -0.1022(3) 1.1603(4) 0.0493(12) Uani 1 1 d . . .
C16 C 0.4538(5) -0.0536(2) 0.7205(3) 0.0477(12) Uani 1 1 d . . .
C15 C 0.3800(5) 0.0660(3) 0.6503(4) 0.0465(11) Uani 1 1 d . . .
C11 C 0.6934(5) -0.0871(3) 1.0216(4) 0.0481(12) Uani 1 1 d . . .
H11 H 0.6492 -0.1274 0.9626 0.058 Uiso 1 1 calc R . .
C12 C 0.6488(5) -0.0197(3) 0.9709(4) 0.0475(12) Uani 1 1 d . . .
H12 H 0.6959 0.0198 1.0313 0.057 Uiso 1 1 calc R . .
C2 C 0.9038(5) -0.0521(3) 1.2605(4) 0.0614(14) Uani 1 1 d . . .
H2 H 0.9071 -0.0009 1.2495 0.074 Uiso 1 1 calc R . .
C19 C 0.5469(5) 0.1316(3) 0.8724(4) 0.0511(12) Uani 1 1 d . . .
C21 C 0.3347(6) 0.1951(3) 0.6030(4) 0.0584(14) Uani 1 1 d . . .
C5 C 0.8385(6) -0.1739(3) 1.2178(4) 0.0671(15) Uani 1 1 d . . .
H5 H 0.7919 -0.2186 1.1750 0.081 Uiso 1 1 calc R . .
C4 C 0.9578(6) -0.1639(4) 1.3535(4) 0.0778(17) Uani 1 1 d . . .
H4 H 1.0040 -0.2021 1.4172 0.093 Uiso 1 1 calc R . .
C18 C 0.3494(5) -0.1071(2) 0.7331(4) 0.0591(14) Uani 1 1 d . . .
H18A H 0.2840 -0.0803 0.7553 0.089 Uiso 1 1 calc R . .
H18B H 0.4094 -0.1425 0.8040 0.089 Uiso 1 1 calc R . .
H18C H 0.2880 -0.1329 0.6479 0.089 Uiso 1 1 calc R . .
C20 C 0.3064(5) 0.1220(3) 0.5640(3) 0.0463(11) Uani 1 1 d . . .
C22 C 0.1900(6) 0.1088(3) 0.4269(5) 0.0588(14) Uani 1 1 d . . .
C10 C 1.1104(7) -0.2005(4) 1.1558(6) 0.0908(19) Uani 1 1 d . . .
H10 H 1.0770 -0.2492 1.1285 0.109 Uiso 1 1 calc R . .
C17 C 0.5547(6) -0.0895(3) 0.6790(4) 0.0617(14) Uani 1 1 d . . .
H17A H 0.4933 -0.1175 0.5966 0.092 Uiso 1 1 calc R . .
H17B H 0.6255 -0.1222 0.7504 0.092 Uiso 1 1 calc R . .
H17C H 0.6105 -0.0518 0.6633 0.092 Uiso 1 1 calc R . .
C8 C 1.2356(6) -0.1013(4) 1.2829(5) 0.0754(16) Uani 1 1 d . . .
H8 H 1.3024 -0.0717 1.3571 0.091 Uiso 1 1 calc R . .
C7 C 1.1342(6) -0.0764(4) 1.1526(5) 0.0795(17) Uani 1 1 d . . .
H7 H 1.1200 -0.0271 1.1231 0.095 Uiso 1 1 calc R . .
C6 C 1.0573(6) -0.1374(4) 1.0738(5) 0.089(2) Uani 1 1 d . . .
H6 H 0.9824 -0.1366 0.9812 0.106 Uiso 1 1 calc R . .
C9 C 1.2210(6) -0.1778(4) 1.2843(5) 0.0813(18) Uani 1 1 d . . .
H9 H 1.2769 -0.2086 1.3598 0.098 Uiso 1 1 calc R . .
